data_4079524
loop_
_publ_author_name
'Wong, Chin Min'
'Vuong, Khuong Q.'
'Gatus, Mark R. D.'
'Hua, Carol'
'Bhadbhade, Mohan'
'Messerle, Barbara A.'

_publ_section_title
;
 Catalyzed Tandem C--N/C--C Bond Formation for the Synthesis of Tricyclic
 Indoles using Ir(III) Pyrazolyl-1,2,3-Triazolyl Complexes
;
_journal_issue 21
_journal_name_full Organometallics
_journal_page_first 7500
_journal_paper_doi 10.1021/om300792b
_journal_volume 31
_journal_year 2012
_chemical_formula_moiety '2(C32 H12 B F23.97), 2(C23 H28 Cl N5 Rh), C H2 Cl2'
_chemical_formula_sum 'C55.5 H41 B Cl2 F24 N5 Rh'
_chemical_formula_weight 1418.55
_chemical_name_systematic
; 
 ? 
;
_space_group_IT_number 2
_symmetry_cell_setting triclinic
_symmetry_space_group_name_Hall '-P 1'
_symmetry_space_group_name_H-M 'P -1'
_atom_sites_solution_hydrogens geom
_atom_sites_solution_primary direct
_atom_sites_solution_secondary difmap
_audit_creation_method SHELXL-97
_audit_update_record
;
2012-07-24 # Formatted by publCIF
;
_cell_angle_alpha 117.365(2)
_cell_angle_beta 96.805(3)
_cell_angle_gamma 101.470(3)
_cell_formula_units_Z 2
_cell_length_a 12.4931(16)
_cell_length_b 16.3598(8)
_cell_length_c 16.8978(10)
_cell_measurement_reflns_used 9931
_cell_measurement_temperature 152(2)
_cell_measurement_theta_max 30.049
_cell_measurement_theta_min 2.459
_cell_volume 2917.2(4)
_computing_cell_refinement '<i>APEX2 </i>(Bruker, 2007)'
_computing_data_collection '<i>APEX2 </i>(Bruker, 2007)'
_computing_data_reduction '<i>APEX2 </i>(Bruker, 2007)'
_computing_molecular_graphics '<i>SHELXTL-Plus</i> (Sheldrick, 2008)'
_computing_structure_refinement '<i>SHELXL-97</i> (Sheldrick, 2008)'
_computing_structure_solution '<i>SHELXS-97</i> (Sheldrick, 2008)'
_diffrn_ambient_temperature 152(2)
_diffrn_measured_fraction_theta_full 0.980
_diffrn_measured_fraction_theta_max 0.980
_diffrn_measurement_device_type 'Bruker kappa APEXII CCD Diffractometer'
_diffrn_measurement_method '\f scans, and \w scans with \k offsets'
_diffrn_radiation_monochromator graphite
_diffrn_radiation_source 'fine-focus sealed tube'
_diffrn_radiation_type MoK\a
_diffrn_radiation_wavelength 0.71073
_diffrn_reflns_av_R_equivalents 0.0842
_diffrn_reflns_av_sigmaI/netI 0.0525
_diffrn_reflns_limit_h_max 14
_diffrn_reflns_limit_h_min -14
_diffrn_reflns_limit_k_max 19
_diffrn_reflns_limit_k_min -19
_diffrn_reflns_limit_l_max 20
_diffrn_reflns_limit_l_min -20
_diffrn_reflns_number 33968
_diffrn_reflns_theta_full 25.00
_diffrn_reflns_theta_max 25.00
_diffrn_reflns_theta_min 3.12
_exptl_absorpt_coefficient_mu 0.504
_exptl_absorpt_correction_T_max 0.9718
_exptl_absorpt_correction_T_min 0.8513
_exptl_absorpt_correction_type multi-scan
_exptl_absorpt_process_details 'SADABS (Bruker, 2001)'
_exptl_crystal_colour 'Yellow orange'
_exptl_crystal_density_diffrn 1.615
_exptl_crystal_density_method 'not measured'
_exptl_crystal_description Blocks
_exptl_crystal_F_000 1418
_exptl_crystal_size_max 0.33
_exptl_crystal_size_mid 0.12
_exptl_crystal_size_min 0.06
_refine_diff_density_max 0.610
_refine_diff_density_min -0.816
_refine_diff_density_rms 0.119
_refine_ls_extinction_method none
_refine_ls_goodness_of_fit_ref 1.042
_refine_ls_hydrogen_treatment constr
_refine_ls_matrix_type full
_refine_ls_number_parameters 865
_refine_ls_number_reflns 10077
_refine_ls_number_restraints 174
_refine_ls_restrained_S_all 1.042
_refine_ls_R_factor_all 0.0441
_refine_ls_R_factor_gt 0.0346
_refine_ls_shift/su_max 0.001
_refine_ls_shift/su_mean 0.000
_refine_ls_structure_factor_coef Fsqd
_refine_ls_weighting_details 'calc w=1/[\s^2^(Fo^2^)+(0.0397P)^2^+1.9149P] where P=(Fo^2^+2Fc^2^)/3'
_refine_ls_weighting_scheme calc
_refine_ls_wR_factor_gt 0.0783
_refine_ls_wR_factor_ref 0.0822
_reflns_number_gt 8671
_reflns_number_total 10077
_reflns_threshold_expression >2sigma(I)
_cod_data_source_file om300792b_si_003.cif
_cod_data_source_block carol5_p1bar
_cod_depositor_comments
;
The following automatic conversions were performed:

'_symmetry_cell_setting' value 'Triclinic' changed to 'triclinic'
according to /home/saulius/struct/CIF-dictionaries/cif_core.dic
dictionary named 'cif_core.dic' version 2.4.2 from
2011-04-26.

'_exptl_absorpt_correction_type' value 'Multi-scan'
changed to 'multi-scan' according to
/home/saulius/struct/CIF-dictionaries/cif_core.dic dictionary named
'cif_core.dic' version 2.4.2 from 2011-04-26.

Automatic conversion script
Id: cif_fix_values 1891 2012-01-12 08:04:46Z andrius 
;
_cod_original_sg_symbol_H-M P-1
_cod_original_formula_sum 'C55.50 H41 B Cl2 F24 N5 Rh'
_cod_database_code 4079524

loop_
_symmetry_equiv_pos_as_xyz
'x, y, z'
'-x, -y, -z'

loop_
_atom_site_label
_atom_site_type_symbol
_atom_site_fract_x
_atom_site_fract_y
_atom_site_fract_z
_atom_site_U_iso_or_equiv
_atom_site_adp_type
_atom_site_occupancy
_atom_site_symmetry_multiplicity
_atom_site_calc_flag
_atom_site_refinement_flags
_atom_site_disorder_assembly
_atom_site_disorder_group
Rh1 Rh -0.125948(14) 0.837072(12) 0.622087(12) 0.01819(7) Uani 1 1 d . . .
N1 N -0.05809(16) 1.05971(13) 0.74884(13) 0.0244(4) Uani 1 1 d . . .
N2 N -0.14199(16) 0.97588(13) 0.70863(13) 0.0244(4) Uani 1 1 d . . .
C3 C -0.2351(2) 1.00106(19) 0.72737(18) 0.0312(6) Uani 1 1 d . . .
H3 H -0.3079 0.9571 0.7073 0.037 Uiso 1 1 calc R . .
C4 C -0.2111(2) 1.10006(19) 0.78006(19) 0.0375(6) Uani 1 1 d . . .
H4 H -0.2624 1.1358 0.8028 0.045 Uiso 1 1 calc R . .
C5 C -0.0979(2) 1.13530(18) 0.79230(17) 0.0320(6) Uani 1 1 d . . .
H5 H -0.0552 1.2011 0.8254 0.038 Uiso 1 1 calc R . .
C1A C 0.0575(2) 1.05996(17) 0.74510(16) 0.0264(5) Uani 1 1 d . . .
H1A1 H 0.0851 1.0315 0.7811 0.032 Uiso 1 1 calc R . .
H2A1 H 0.1053 1.1271 0.7735 0.032 Uiso 1 1 calc R . .
N1' N 0.11210(16) 0.94430(13) 0.51800(13) 0.0225(4) Uani 1 1 d . . .
N2' N 0.02956(16) 0.87502(13) 0.51276(13) 0.0226(4) Uani 1 1 d . . .
N3' N 0.00299(15) 0.91222(13) 0.59237(12) 0.0203(4) Uani 1 1 d . . .
C4' C 0.06839(19) 1.00432(15) 0.64816(16) 0.0215(5) Uani 1 1 d . . .
C5' C 0.1387(2) 1.02515(16) 0.60001(17) 0.0260(5) Uani 1 1 d . . .
H5' H 0.1943 1.0839 0.6200 0.031 Uiso 1 1 calc R . .
C6' C 0.1682(2) 0.92173(17) 0.44165(17) 0.0264(5) Uani 1 1 d . . .
H16' H 0.1976 0.9808 0.4386 0.032 Uiso 1 1 calc R . .
H26' H 0.1127 0.8744 0.3831 0.032 Uiso 1 1 calc R . .
C7' C 0.2635(2) 0.88165(17) 0.45351(16) 0.0251(5) Uani 1 1 d . . .
C8' C 0.2491(2) 0.78423(18) 0.40719(18) 0.0328(6) Uani 1 1 d . . .
H8' H 0.1782 0.7418 0.3673 0.039 Uiso 1 1 calc R . .
C9' C 0.3372(2) 0.7472(2) 0.4182(2) 0.0405(7) Uani 1 1 d . . .
H9' H 0.3264 0.6798 0.3858 0.049 Uiso 1 1 calc R . .
C10' C 0.4389(2) 0.8073(2) 0.4753(2) 0.0415(7) Uani 1 1 d . . .
H10' H 0.4996 0.7820 0.4813 0.050 Uiso 1 1 calc R . .
C11' C 0.4538(2) 0.9052(2) 0.5246(2) 0.0446(7) Uani 1 1 d . . .
H11' H 0.5240 0.9470 0.5661 0.053 Uiso 1 1 calc R . .
C12' C 0.3665(2) 0.94225(19) 0.51361(18) 0.0354(6) Uani 1 1 d . . .
H12' H 0.3770 1.0096 0.5474 0.043 Uiso 1 1 calc R . .
C1B C -0.0373(2) 0.73781(17) 0.62490(17) 0.0257(5) Uani 1 1 d . . .
C2B C -0.1436(2) 0.68694(16) 0.56043(17) 0.0262(5) Uani 1 1 d . . .
C3B C -0.2297(2) 0.70767(17) 0.61038(18) 0.0286(6) Uani 1 1 d . . .
C4B C -0.1762(2) 0.77315(18) 0.70370(18) 0.0283(5) Uani 1 1 d . . .
C5B C -0.0559(2) 0.79381(17) 0.71370(17) 0.0266(5) Uani 1 1 d . . .
C6B C 0.0747(2) 0.7343(2) 0.6037(2) 0.0437(7) Uani 1 1 d . . .
H6B1 H 0.0964 0.6827 0.6098 0.065 Uiso 1 1 calc R . .
H6B2 H 0.1309 0.7959 0.6467 0.065 Uiso 1 1 calc R . .
H6B3 H 0.0705 0.7221 0.5408 0.065 Uiso 1 1 calc R . .
C7B C -0.1626(3) 0.6184(2) 0.45977(19) 0.0470(8) Uani 1 1 d . . .
H7B1 H -0.0984 0.6378 0.4377 0.070 Uiso 1 1 calc R . .
H7B2 H -0.2315 0.6194 0.4262 0.070 Uiso 1 1 calc R . .
H7B3 H -0.1702 0.5534 0.4497 0.070 Uiso 1 1 calc R . .
C8B C -0.3535(2) 0.6645(2) 0.5698(2) 0.0495(8) Uani 1 1 d . . .
H8B1 H -0.3768 0.6011 0.5646 0.074 Uiso 1 1 calc R . .
H8B2 H -0.3713 0.6579 0.5087 0.074 Uiso 1 1 calc R . .
H8B3 H -0.3936 0.7063 0.6094 0.074 Uiso 1 1 calc R . .
C9B C -0.2338(3) 0.8146(2) 0.7795(2) 0.0507(8) Uani 1 1 d . . .
H9B1 H -0.3061 0.8192 0.7550 0.076 Uiso 1 1 calc R . .
H9B2 H -0.1863 0.8788 0.8267 0.076 Uiso 1 1 calc R . .
H9B3 H -0.2466 0.7730 0.8067 0.076 Uiso 1 1 calc R . .
C10B C 0.0326(3) 0.8532(2) 0.8017(2) 0.0463(8) Uani 1 1 d . . .
H10B H 0.0450 0.8133 0.8289 0.069 Uiso 1 1 calc R . .
H10C H 0.0079 0.9067 0.8443 0.069 Uiso 1 1 calc R . .
H10D H 0.1029 0.8785 0.7896 0.069 Uiso 1 1 calc R . .
Cl1A Cl -0.25709(5) 0.82822(4) 0.50027(4) 0.02530(13) Uani 1 1 d . . .
B1C B 0.2470(2) 0.67635(18) 0.89586(18) 0.0198(5) Uani 1 1 d . . .
C11C C 0.30132(18) 0.76830(16) 0.88349(15) 0.0200(5) Uani 1 1 d . . .
C12C C 0.30781(19) 0.86199(16) 0.94991(16) 0.0226(5) Uani 1 1 d . . .
H12C H 0.2906 0.8726 1.0065 0.027 Uiso 1 1 calc R . .
C13C C 0.33847(19) 0.93994(16) 0.93603(17) 0.0249(5) Uani 1 1 d . . .
C14C C 0.3663(2) 0.92795(18) 0.85531(18) 0.0293(6) Uani 1 1 d . . .
H14C H 0.3885 0.9813 0.8460 0.035 Uiso 1 1 calc R . .
C15C C 0.3608(2) 0.83619(17) 0.78835(17) 0.0262(5) Uani 1 1 d . . .
C16C C 0.32755(19) 0.75816(17) 0.80193(16) 0.0227(5) Uani 1 1 d . . .
H16C H 0.3225 0.6958 0.7541 0.027 Uiso 1 1 calc R . .
C17C C 0.3345(2) 1.03623(18) 1.0064(2) 0.0368(6) Uani 1 1 d . . .
C18C C 0.3913(2) 0.8226(2) 0.7011(2) 0.0369(6) Uani 1 1 d . . .
F1C F 0.36572(16) 1.05330(12) 1.09257(12) 0.0563(5) Uani 1 1 d . . .
F2C F 0.4024(2) 1.10857(12) 1.00495(16) 0.0786(7) Uani 1 1 d . . .
F3C F 0.23199(16) 1.04565(13) 0.99833(14) 0.0703(6) Uani 1 1 d . . .
F4C F 0.49982(15) 0.85991(19) 0.71276(14) 0.0750(7) Uani 1 1 d . . .
F5C F 0.34020(15) 0.86727(15) 0.66573(13) 0.0585(5) Uani 1 1 d . . .
F6C F 0.3605(2) 0.73232(15) 0.63481(13) 0.0816(7) Uani 1 1 d . . .
C21C C 0.11103(18) 0.65675(15) 0.86319(15) 0.0203(5) Uani 1 1 d . . .
C22C C 0.04848(19) 0.70416(16) 0.92364(16) 0.0216(5) Uani 1 1 d . . .
H22C H 0.0852 0.7470 0.9865 0.026 Uiso 1 1 calc R . .
C23C C -0.06543(19) 0.69069(16) 0.89480(16) 0.0236(5) Uani 1 1 d . . .
C24C C -0.12278(19) 0.62879(17) 0.80394(17) 0.0242(5) Uani 1 1 d . . .
H24C H -0.2011 0.6187 0.7844 0.029 Uiso 1 1 calc R . .
C25C C -0.06237(19) 0.58204(16) 0.74242(16) 0.0232(5) Uani 1 1 d . . .
C26C C 0.05199(19) 0.59635(16) 0.77175(16) 0.0218(5) Uani 1 1 d . . .
H26C H 0.0913 0.5638 0.7279 0.026 Uiso 1 1 calc R . .
C27C C -0.1251(2) 0.7440(2) 0.96536(18) 0.0332(6) Uani 1 1 d . . .
C28C C -0.1189(2) 0.51174(17) 0.64410(18) 0.0291(6) Uani 1 1 d . . .
F7C F -0.12247(16) 0.72041(15) 1.03129(12) 0.0556(5) Uani 1 1 d . . .
F8C F -0.07698(15) 0.83914(12) 1.00959(13) 0.0582(5) Uani 1 1 d . . .
F9C F -0.23251(13) 0.72981(14) 0.93082(11) 0.0492(4) Uani 1 1 d . . .
F10C F -0.22476(13) 0.51106(13) 0.62053(12) 0.0540(5) Uani 1 1 d . . .
F11C F -0.06544(14) 0.52827(11) 0.58625(10) 0.0420(4) Uani 1 1 d . . .
F12C F -0.12069(14) 0.42167(10) 0.62268(11) 0.0432(4) Uani 1 1 d . . .
C31C C 0.28422(18) 0.57965(15) 0.83510(15) 0.0192(5) Uani 1 1 d . . .
C32C C 0.38661(19) 0.58032(16) 0.80964(16) 0.0228(5) Uani 1 1 d . . .
H32C H 0.4367 0.6399 0.8243 0.027 Uiso 1 1 calc R . .
C33C C 0.41760(19) 0.49685(17) 0.76367(16) 0.0256(5) Uani 1 1 d . A .
C34C C 0.3493(2) 0.40838(17) 0.74437(16) 0.0266(5) Uani 1 1 d . . .
H34C H 0.3707 0.3512 0.7135 0.032 Uiso 1 1 calc R . .
C35C C 0.24935(19) 0.40687(16) 0.77180(15) 0.0233(5) Uani 1 1 d . . .
C36C C 0.21702(19) 0.48991(16) 0.81475(15) 0.0212(5) Uani 1 1 d . . .
H36C H 0.1467 0.4858 0.8310 0.025 Uiso 1 1 calc R . .
C37C C 0.5249(2) 0.50055(19) 0.7336(2) 0.0402(7) Uani 1 1 d DU . .
C38C C 0.1731(2) 0.31513(17) 0.75534(18) 0.0327(6) Uani 1 1 d . . .
F13C F 0.5631(15) 0.5742(10) 0.7223(12) 0.056(4) Uani 0.33 1 d PDU A 1
F14C F 0.6110(8) 0.5129(12) 0.8022(9) 0.064(3) Uani 0.33 1 d PDU A 1
F15C F 0.5242(7) 0.4219(6) 0.6604(7) 0.0409(18) Uani 0.33 1 d PDU A 1
F131 F 0.5865(13) 0.5896(10) 0.7588(11) 0.045(4) Uani 0.33 1 d PDU A 2
F132 F 0.5956(10) 0.4651(11) 0.7663(11) 0.062(3) Uani 0.33 1 d PDU A 2
F133 F 0.5095(7) 0.4530(9) 0.6432(5) 0.052(2) Uiso 0.33 1 d PDU A 2
F13' F 0.6058(10) 0.5746(11) 0.7923(10) 0.082(5) Uani 0.33 1 d PDU A 3
F14' F 0.5520(11) 0.4194(8) 0.7035(13) 0.066(3) Uani 0.33 1 d PDU A 3
F15' F 0.5068(6) 0.5099(11) 0.6542(7) 0.0653(18) Uani 0.33 1 d PDU A 3
F16C F 0.22208(18) 0.24507(12) 0.73274(18) 0.0790(7) Uani 1 1 d . . .
F17C F 0.08134(18) 0.28209(14) 0.68939(14) 0.0761(7) Uani 1 1 d . . .
F18C F 0.13572(15) 0.32317(11) 0.82815(11) 0.0499(4) Uani 1 1 d . . .
C41C C 0.28249(18) 0.69655(15) 1.00098(15) 0.0196(5) Uani 1 1 d . . .
C42C C 0.38674(19) 0.75505(16) 1.06131(16) 0.0220(5) Uani 1 1 d . . .
H42C H 0.4371 0.7922 1.0442 0.026 Uiso 1 1 calc R . .
C43C C 0.4196(2) 0.76088(16) 1.14607(16) 0.0244(5) Uani 1 1 d . . .
C44C C 0.3492(2) 0.70728(17) 1.17361(16) 0.0263(5) Uani 1 1 d . . .
H44C H 0.3714 0.7111 1.2312 0.032 Uiso 1 1 calc R . .
C45C C 0.2456(2) 0.64816(16) 1.11469(16) 0.0241(5) Uani 1 1 d . . .
C46C C 0.21299(19) 0.64378(16) 1.03116(16) 0.0215(5) Uani 1 1 d . . .
H46C H 0.1407 0.6034 0.9928 0.026 Uiso 1 1 calc R . .
C47C C 0.5292(2) 0.8298(2) 1.20937(19) 0.0397(7) Uani 1 1 d . . .
C48C C 0.1646(2) 0.5886(2) 1.13991(19) 0.0362(6) Uani 1 1 d . . .
F19C F 0.61140(15) 0.83342(18) 1.16750(14) 0.0793(7) Uani 1 1 d . . .
F20C F 0.5238(2) 0.92039(13) 1.25158(16) 0.0842(7) Uani 1 1 d . . .
F21C F 0.56588(15) 0.81301(14) 1.27586(13) 0.0621(5) Uani 1 1 d . . .
F22C F 0.21125(15) 0.57986(13) 1.20893(12) 0.0540(5) Uani 1 1 d . . .
F23C F 0.08278(17) 0.62774(18) 1.16776(18) 0.0807(7) Uani 1 1 d . . .
F24C F 0.11454(19) 0.50126(13) 1.07078(13) 0.0719(6) Uani 1 1 d . . .
C1D C 0.4665(8) 0.5299(7) 0.0122(6) 0.069(2) Uani 0.50 1 d P . .
H1D1 H 0.4414 0.5484 -0.0335 0.083 Uiso 0.50 1 calc PR . .
H1D2 H 0.4924 0.5853 0.0755 0.083 Uiso 0.50 1 calc PR . .
Cl1D Cl 0.6051(4) 0.5558(5) -0.0022(3) 0.149(2) Uani 0.50 1 d P . .
Cl2D Cl 0.5756(4) 0.5966(3) 0.0265(3) 0.1067(14) Uani 0.50 1 d P . .

loop_
_atom_site_aniso_label
_atom_site_aniso_U_11
_atom_site_aniso_U_22
_atom_site_aniso_U_33
_atom_site_aniso_U_23
_atom_site_aniso_U_13
_atom_site_aniso_U_12
Rh1 0.01897(10) 0.01697(10) 0.02223(11) 0.01174(8) 0.00694(7) 0.00623(7)
N1 0.0316(11) 0.0185(10) 0.0225(10) 0.0088(8) 0.0099(9) 0.0074(8)
N2 0.0276(11) 0.0218(10) 0.0288(11) 0.0146(9) 0.0108(9) 0.0098(8)
C3 0.0312(14) 0.0334(14) 0.0389(15) 0.0208(12) 0.0173(12) 0.0169(11)
C4 0.0488(17) 0.0371(15) 0.0409(16) 0.0210(13) 0.0260(13) 0.0284(13)
C5 0.0510(17) 0.0218(13) 0.0273(13) 0.0111(11) 0.0177(12) 0.0167(12)
C1A 0.0293(13) 0.0207(12) 0.0244(13) 0.0084(10) 0.0066(10) 0.0043(10)
N1' 0.0260(10) 0.0184(10) 0.0263(11) 0.0122(8) 0.0115(8) 0.0072(8)
N2' 0.0240(10) 0.0207(10) 0.0249(11) 0.0123(8) 0.0092(8) 0.0057(8)
N3' 0.0222(10) 0.0194(10) 0.0208(10) 0.0106(8) 0.0068(8) 0.0066(8)
C4' 0.0222(12) 0.0163(11) 0.0244(12) 0.0089(10) 0.0061(10) 0.0052(9)
C5' 0.0291(13) 0.0155(11) 0.0295(13) 0.0089(10) 0.0091(11) 0.0031(9)
C6' 0.0350(14) 0.0258(13) 0.0272(13) 0.0171(11) 0.0168(11) 0.0115(10)
C7' 0.0300(13) 0.0279(13) 0.0256(13) 0.0172(11) 0.0148(11) 0.0098(10)
C8' 0.0294(14) 0.0274(14) 0.0388(15) 0.0135(12) 0.0110(12) 0.0086(11)
C9' 0.0425(17) 0.0366(15) 0.0493(17) 0.0213(14) 0.0201(14) 0.0206(13)
C10' 0.0352(16) 0.061(2) 0.0496(18) 0.0383(16) 0.0206(14) 0.0237(14)
C11' 0.0313(15) 0.060(2) 0.0439(17) 0.0322(16) 0.0051(13) 0.0023(14)
C12' 0.0374(15) 0.0308(14) 0.0331(15) 0.0149(12) 0.0089(12) 0.0018(12)
C1B 0.0272(13) 0.0251(12) 0.0377(14) 0.0229(11) 0.0115(11) 0.0131(10)
C2B 0.0362(14) 0.0164(12) 0.0289(13) 0.0134(10) 0.0055(11) 0.0096(10)
C3B 0.0266(13) 0.0258(13) 0.0435(15) 0.0258(12) 0.0069(11) 0.0067(10)
C4B 0.0375(14) 0.0296(13) 0.0360(14) 0.0260(12) 0.0183(12) 0.0162(11)
C5B 0.0344(14) 0.0228(12) 0.0274(13) 0.0173(11) 0.0032(11) 0.0084(10)
C6B 0.0359(15) 0.0501(18) 0.070(2) 0.0420(17) 0.0258(15) 0.0259(13)
C7B 0.078(2) 0.0286(15) 0.0310(15) 0.0111(12) 0.0055(15) 0.0218(14)
C8B 0.0311(15) 0.0434(17) 0.080(2) 0.0418(18) 0.0039(15) 0.0003(13)
C9B 0.072(2) 0.062(2) 0.057(2) 0.0455(18) 0.0454(18) 0.0414(18)
C10B 0.0548(19) 0.0379(16) 0.0401(17) 0.0237(14) -0.0103(14) 0.0029(14)
Cl1A 0.0230(3) 0.0255(3) 0.0312(3) 0.0193(3) 0.0009(2) 0.0049(2)
B1C 0.0221(13) 0.0186(13) 0.0222(13) 0.0115(11) 0.0080(11) 0.0074(10)
C11C 0.0173(11) 0.0216(12) 0.0253(12) 0.0136(10) 0.0074(9) 0.0079(9)
C12C 0.0235(12) 0.0242(12) 0.0246(12) 0.0139(10) 0.0103(10) 0.0087(9)
C13C 0.0224(12) 0.0205(12) 0.0324(13) 0.0131(11) 0.0076(10) 0.0070(9)
C14C 0.0289(13) 0.0274(13) 0.0417(15) 0.0246(12) 0.0116(11) 0.0080(10)
C15C 0.0247(12) 0.0312(13) 0.0302(13) 0.0200(11) 0.0101(10) 0.0094(10)
C16C 0.0232(12) 0.0236(12) 0.0249(12) 0.0134(10) 0.0096(10) 0.0087(9)
C17C 0.0390(16) 0.0251(14) 0.0463(17) 0.0168(13) 0.0128(13) 0.0102(12)
C18C 0.0398(16) 0.0418(16) 0.0407(16) 0.0284(14) 0.0180(13) 0.0105(13)
F1C 0.0738(13) 0.0395(10) 0.0399(10) 0.0046(8) 0.0092(9) 0.0255(9)
F2C 0.1145(18) 0.0215(9) 0.0941(16) 0.0220(10) 0.0544(14) 0.0079(10)
F3C 0.0524(11) 0.0500(11) 0.0784(14) 0.0027(10) 0.0013(10) 0.0362(9)
F4C 0.0349(10) 0.150(2) 0.0613(12) 0.0692(14) 0.0247(9) 0.0193(11)
F5C 0.0598(11) 0.0920(15) 0.0565(11) 0.0587(11) 0.0228(9) 0.0275(10)
F6C 0.153(2) 0.0551(12) 0.0446(11) 0.0254(10) 0.0570(13) 0.0240(13)
C21C 0.0243(12) 0.0188(11) 0.0261(12) 0.0159(10) 0.0099(10) 0.0088(9)
C22C 0.0266(12) 0.0216(12) 0.0228(12) 0.0145(10) 0.0089(10) 0.0089(9)
C23C 0.0276(13) 0.0240(12) 0.0306(13) 0.0190(11) 0.0138(11) 0.0124(10)
C24C 0.0199(11) 0.0261(12) 0.0351(14) 0.0214(11) 0.0084(10) 0.0073(10)
C25C 0.0262(12) 0.0197(12) 0.0279(13) 0.0154(10) 0.0062(10) 0.0063(9)
C26C 0.0260(12) 0.0203(12) 0.0243(12) 0.0134(10) 0.0092(10) 0.0093(9)
C27C 0.0324(14) 0.0431(16) 0.0371(15) 0.0244(13) 0.0175(12) 0.0208(12)
C28C 0.0295(13) 0.0237(13) 0.0334(14) 0.0144(11) 0.0047(11) 0.0075(10)
F7C 0.0676(12) 0.0901(14) 0.0464(10) 0.0479(10) 0.0371(9) 0.0488(11)
F8C 0.0581(11) 0.0407(10) 0.0698(12) 0.0134(9) 0.0345(10) 0.0264(9)
F9C 0.0333(9) 0.0795(13) 0.0461(10) 0.0313(9) 0.0204(8) 0.0324(9)
F10C 0.0321(9) 0.0572(11) 0.0459(10) 0.0079(9) -0.0083(8) 0.0140(8)
F11C 0.0576(10) 0.0379(9) 0.0273(8) 0.0176(7) 0.0061(7) 0.0056(7)
F12C 0.0609(11) 0.0202(8) 0.0400(9) 0.0118(7) 0.0050(8) 0.0065(7)
C31C 0.0212(11) 0.0198(11) 0.0183(11) 0.0106(9) 0.0039(9) 0.0068(9)
C32C 0.0206(12) 0.0200(12) 0.0260(12) 0.0108(10) 0.0037(10) 0.0045(9)
C33C 0.0217(12) 0.0265(13) 0.0265(13) 0.0104(11) 0.0063(10) 0.0092(10)
C34C 0.0313(13) 0.0215(12) 0.0252(13) 0.0083(10) 0.0066(11) 0.0127(10)
C35C 0.0285(13) 0.0186(12) 0.0205(12) 0.0088(10) 0.0040(10) 0.0055(10)
C36C 0.0219(12) 0.0229(12) 0.0206(12) 0.0116(10) 0.0072(9) 0.0069(9)
C37C 0.0315(15) 0.0334(16) 0.0478(18) 0.0108(14) 0.0166(13) 0.0133(12)
C38C 0.0407(15) 0.0211(13) 0.0314(14) 0.0097(11) 0.0109(12) 0.0064(11)
F13C 0.049(10) 0.059(7) 0.093(12) 0.054(8) 0.047(8) 0.025(6)
F14C 0.023(3) 0.080(9) 0.091(7) 0.039(6) 0.017(4) 0.024(6)
F15C 0.036(4) 0.037(3) 0.059(5) 0.020(4) 0.031(4) 0.027(3)
F131 0.019(7) 0.043(4) 0.061(11) 0.017(6) 0.014(7) 0.005(3)
F132 0.041(6) 0.074(8) 0.103(10) 0.054(6) 0.033(6) 0.047(7)
F13' 0.020(4) 0.078(8) 0.079(8) -0.008(6) 0.010(5) -0.001(6)
F14' 0.057(7) 0.062(5) 0.109(9) 0.050(6) 0.048(7) 0.046(5)
F15' 0.049(4) 0.107(6) 0.081(6) 0.068(5) 0.045(4) 0.032(4)
F16C 0.0884(15) 0.0252(9) 0.137(2) 0.0376(11) 0.0679(15) 0.0268(9)
F17C 0.0730(14) 0.0609(12) 0.0593(12) 0.0337(10) -0.0251(11) -0.0381(11)
F18C 0.0702(12) 0.0337(9) 0.0440(10) 0.0210(8) 0.0242(9) 0.0007(8)
C41C 0.0233(12) 0.0174(11) 0.0218(12) 0.0103(9) 0.0088(10) 0.0104(9)
C42C 0.0259(12) 0.0177(11) 0.0252(12) 0.0116(10) 0.0093(10) 0.0076(9)
C43C 0.0285(13) 0.0195(12) 0.0244(12) 0.0101(10) 0.0045(10) 0.0087(10)
C44C 0.0375(14) 0.0252(13) 0.0215(12) 0.0134(10) 0.0085(11) 0.0144(11)
C45C 0.0326(13) 0.0197(12) 0.0253(13) 0.0131(10) 0.0105(11) 0.0112(10)
C46C 0.0223(12) 0.0194(11) 0.0252(12) 0.0120(10) 0.0077(10) 0.0074(9)
C47C 0.0411(16) 0.0388(16) 0.0360(16) 0.0219(14) -0.0016(13) 0.0029(12)
C48C 0.0428(16) 0.0390(16) 0.0383(16) 0.0277(14) 0.0130(13) 0.0116(13)
F19C 0.0357(10) 0.1191(19) 0.0555(12) 0.0405(13) -0.0033(9) -0.0185(11)
F20C 0.0891(16) 0.0289(10) 0.0827(15) 0.0061(10) -0.0325(12) -0.0018(10)
F21C 0.0526(11) 0.0714(13) 0.0565(11) 0.0441(11) -0.0187(9) -0.0068(9)
F22C 0.0626(11) 0.0628(11) 0.0515(10) 0.0477(10) 0.0072(9) 0.0025(9)
F23C 0.0648(13) 0.1095(18) 0.140(2) 0.1008(17) 0.0691(14) 0.0474(13)
F24C 0.0985(16) 0.0457(11) 0.0474(11) 0.0252(9) 0.0077(10) -0.0276(10)
C1D 0.074(5) 0.083(6) 0.063(5) 0.035(5) 0.016(4) 0.054(5)
Cl1D 0.079(2) 0.231(7) 0.117(3) 0.076(4) 0.021(2) 0.032(3)
Cl2D 0.147(4) 0.0803(19) 0.084(2) 0.0321(16) 0.005(2) 0.050(2)

loop_
_atom_type_symbol
_atom_type_description
_atom_type_scat_dispersion_real
_atom_type_scat_dispersion_imag
_atom_type_scat_source
C C 0.0033 0.0016 'International Tables Vol C Tables 4.2.6.8 and 6.1.1.4'
H H 0.0000 0.0000 'International Tables Vol C Tables 4.2.6.8 and 6.1.1.4'
B B 0.0013 0.0007 'International Tables Vol C Tables 4.2.6.8 and 6.1.1.4'
N N 0.0061 0.0033 'International Tables Vol C Tables 4.2.6.8 and 6.1.1.4'
F F 0.0171 0.0103 'International Tables Vol C Tables 4.2.6.8 and 6.1.1.4'
Cl Cl 0.1484 0.1585 'International Tables Vol C Tables 4.2.6.8 and 6.1.1.4'
Rh Rh -1.1178 0.9187 'International Tables Vol C Tables 4.2.6.8 and 6.1.1.4'

loop_
_geom_angle_atom_site_label_1
_geom_angle_atom_site_label_2
_geom_angle_atom_site_label_3
_geom_angle
_geom_angle_site_symmetry_1
_geom_angle_site_symmetry_3
N3' Rh1 N2 84.00(7) . .
N3' Rh1 C2B 113.98(8) . .
N2 Rh1 C2B 161.47(9) . .
N3' Rh1 C5B 109.74(8) . .
N2 Rh1 C5B 105.20(8) . .
C2B Rh1 C5B 65.63(9) . .
N3' Rh1 C1B 94.24(8) . .
N2 Rh1 C1B 140.79(9) . .
C2B Rh1 C1B 38.80(9) . .
C5B Rh1 C1B 38.90(9) . .
N3' Rh1 C4B 148.32(9) . .
N2 Rh1 C4B 97.31(8) . .
C2B Rh1 C4B 65.18(9) . .
C5B Rh1 C4B 39.24(9) . .
C1B Rh1 C4B 64.93(9) . .
N3' Rh1 C3B 153.23(9) . .
N2 Rh1 C3B 122.75(9) . .
C2B Rh1 C3B 39.28(10) . .
C5B Rh1 C3B 65.16(9) . .
C1B Rh1 C3B 64.90(9) . .
C4B Rh1 C3B 38.17(10) . .
N3' Rh1 Cl1A 88.99(5) . .
N2 Rh1 Cl1A 87.71(6) . .
C2B Rh1 Cl1A 96.66(7) . .
C5B Rh1 Cl1A 157.98(7) . .
C1B Rh1 Cl1A 131.48(7) . .
C4B Rh1 Cl1A 122.67(7) . .
C3B Rh1 Cl1A 92.88(7) . .
C5 N1 N2 110.9(2) . .
C5 N1 C1A 128.2(2) . .
N2 N1 C1A 120.87(18) . .
C3 N2 N1 105.41(19) . .
C3 N2 Rh1 128.67(17) . .
N1 N2 Rh1 125.59(14) . .
N2 C3 C4 110.8(2) . .
N2 C3 H3 124.6 . .
C4 C3 H3 124.6 . .
C5 C4 C3 105.4(2) . .
C5 C4 H4 127.3 . .
C3 C4 H4 127.3 . .
N1 C5 C4 107.4(2) . .
N1 C5 H5 126.3 . .
C4 C5 H5 126.3 . .
N1 C1A C4' 111.90(19) . .
N1 C1A H1A1 109.2 . .
C4' C1A H1A1 109.2 . .
N1 C1A H2A1 109.2 . .
C4' C1A H2A1 109.2 . .
H1A1 C1A H2A1 107.9 . .
N2' N1' C5' 111.91(18) . .
N2' N1' C6' 118.77(18) . .
C5' N1' C6' 129.0(2) . .
N3' N2' N1' 105.57(17) . .
N2' N3' C4' 110.54(18) . .
N2' N3' Rh1 122.60(14) . .
C4' N3' Rh1 126.84(15) . .
N3' C4' C5' 107.02(19) . .
N3' C4' C1A 120.11(19) . .
C5' C4' C1A 132.8(2) . .
N1' C5' C4' 104.97(19) . .
N1' C5' H5' 127.5 . .
C4' C5' H5' 127.5 . .
N1' C6' C7' 111.37(19) . .
N1' C6' H16' 109.4 . .
C7' C6' H16' 109.4 . .
N1' C6' H26' 109.4 . .
C7' C6' H26' 109.4 . .
H16' C6' H26' 108.0 . .
C8' C7' C12' 118.9(2) . .
C8' C7' C6' 120.6(2) . .
C12' C7' C6' 120.5(2) . .
C7' C8' C9' 120.5(3) . .
C7' C8' H8' 119.7 . .
C9' C8' H8' 119.7 . .
C10' C9' C8' 120.2(3) . .
C10' C9' H9' 119.9 . .
C8' C9' H9' 119.9 . .
C9' C10' C11' 120.0(3) . .
C9' C10' H10' 120.0 . .
C11' C10' H10' 120.0 . .
C12' C11' C10' 120.0(3) . .
C12' C11' H11' 120.0 . .
C10' C11' H11' 120.0 . .
C11' C12' C7' 120.4(3) . .
C11' C12' H12' 119.8 . .
C7' C12' H12' 119.8 . .
C2B C1B C5B 108.5(2) . .
C2B C1B C6B 125.9(2) . .
C5B C1B C6B 125.6(2) . .
C2B C1B Rh1 69.75(13) . .
C5B C1B Rh1 70.16(13) . .
C6B C1B Rh1 125.47(17) . .
C1B C2B C3B 107.7(2) . .
C1B C2B C7B 126.0(2) . .
C3B C2B C7B 126.2(2) . .
C1B C2B Rh1 71.45(13) . .
C3B C2B Rh1 71.40(13) . .
C7B C2B Rh1 126.03(17) . .
C4B C3B C2B 108.1(2) . .
C4B C3B C8B 126.5(3) . .
C2B C3B C8B 125.3(3) . .
C4B C3B Rh1 70.89(13) . .
C2B C3B Rh1 69.32(13) . .
C8B C3B Rh1 126.69(18) . .
C3B C4B C5B 108.4(2) . .
C3B C4B C9B 126.0(3) . .
C5B C4B C9B 125.5(3) . .
C3B C4B Rh1 70.95(13) . .
C5B C4B Rh1 69.83(13) . .
C9B C4B Rh1 124.86(18) . .
C1B C5B C4B 107.2(2) . .
C1B C5B C10B 126.0(2) . .
C4B C5B C10B 126.5(2) . .
C1B C5B Rh1 70.94(13) . .
C4B C5B Rh1 70.93(13) . .
C10B C5B Rh1 128.75(17) . .
C1B C6B H6B1 109.5 . .
C1B C6B H6B2 109.5 . .
H6B1 C6B H6B2 109.5 . .
C1B C6B H6B3 109.5 . .
H6B1 C6B H6B3 109.5 . .
H6B2 C6B H6B3 109.5 . .
C2B C7B H7B1 109.5 . .
C2B C7B H7B2 109.5 . .
H7B1 C7B H7B2 109.5 . .
C2B C7B H7B3 109.5 . .
H7B1 C7B H7B3 109.5 . .
H7B2 C7B H7B3 109.5 . .
C3B C8B H8B1 109.5 . .
C3B C8B H8B2 109.5 . .
H8B1 C8B H8B2 109.5 . .
C3B C8B H8B3 109.5 . .
H8B1 C8B H8B3 109.5 . .
H8B2 C8B H8B3 109.5 . .
C4B C9B H9B1 109.5 . .
C4B C9B H9B2 109.5 . .
H9B1 C9B H9B2 109.5 . .
C4B C9B H9B3 109.5 . .
H9B1 C9B H9B3 109.5 . .
H9B2 C9B H9B3 109.5 . .
C5B C10B H10B 109.5 . .
C5B C10B H10C 109.5 . .
H10B C10B H10C 109.5 . .
C5B C10B H10D 109.5 . .
H10B C10B H10D 109.5 . .
H10C C10B H10D 109.5 . .
C41C B1C C11C 113.74(19) . .
C41C B1C C31C 103.55(17) . .
C11C B1C C31C 114.75(18) . .
C41C B1C C21C 111.11(18) . .
C11C B1C C21C 103.22(17) . .
C31C B1C C21C 110.68(18) . .
C16C C11C C12C 115.6(2) . .
C16C C11C B1C 122.8(2) . .
C12C C11C B1C 120.88(19) . .
C13C C12C C11C 122.4(2) . .
C13C C12C H12C 118.8 . .
C11C C12C H12C 118.8 . .
C14C C13C C12C 120.7(2) . .
C14C C13C C17C 119.7(2) . .
C12C C13C C17C 119.5(2) . .
C13C C14C C15C 118.3(2) . .
C13C C14C H14C 120.9 . .
C15C C14C H14C 120.9 . .
C14C C15C C16C 120.7(2) . .
C14C C15C C18C 118.7(2) . .
C16C C15C C18C 120.6(2) . .
C15C C16C C11C 122.3(2) . .
C15C C16C H16C 118.8 . .
C11C C16C H16C 118.8 . .
F3C C17C F2C 107.9(2) . .
F3C C17C F1C 104.9(2) . .
F2C C17C F1C 104.6(2) . .
F3C C17C C13C 112.1(2) . .
F2C C17C C13C 113.6(2) . .
F1C C17C C13C 113.0(2) . .
F6C C18C F4C 108.8(3) . .
F6C C18C F5C 104.3(2) . .
F4C C18C F5C 104.5(2) . .
F6C C18C C15C 113.9(2) . .
F4C C18C C15C 112.9(2) . .
F5C C18C C15C 111.7(2) . .
C26C C21C C22C 115.7(2) . .
C26C C21C B1C 121.8(2) . .
C22C C21C B1C 122.4(2) . .
C23C C22C C21C 122.2(2) . .
C23C C22C H22C 118.9 . .
C21C C22C H22C 118.9 . .
C24C C23C C22C 121.0(2) . .
C24C C23C C27C 121.0(2) . .
C22C C23C C27C 118.0(2) . .
C23C C24C C25C 117.9(2) . .
C23C C24C H24C 121.0 . .
C25C C24C H24C 121.0 . .
C24C C25C C26C 120.7(2) . .
C24C C25C C28C 121.1(2) . .
C26C C25C C28C 118.1(2) . .
C25C C26C C21C 122.4(2) . .
C25C C26C H26C 118.8 . .
C21C C26C H26C 118.8 . .
F9C C27C F7C 106.7(2) . .
F9C C27C F8C 106.5(2) . .
F7C C27C F8C 104.9(2) . .
F9C C27C C23C 113.7(2) . .
F7C C27C C23C 112.4(2) . .
F8C C27C C23C 112.1(2) . .
F10C C28C F12C 107.2(2) . .
F10C C28C F11C 106.3(2) . .
F12C C28C F11C 104.6(2) . .
F10C C28C C25C 113.5(2) . .
F12C C28C C25C 112.0(2) . .
F11C C28C C25C 112.7(2) . .
C32C C31C C36C 115.7(2) . .
C32C C31C B1C 124.36(19) . .
C36C C31C B1C 119.57(19) . .
C33C C32C C31C 122.2(2) . .
C33C C32C H32C 118.9 . .
C31C C32C H32C 118.9 . .
C32C C33C C34C 121.0(2) . .
C32C C33C C37C 120.2(2) . .
C34C C33C C37C 118.8(2) . .
C35C C34C C33C 117.5(2) . .
C35C C34C H34C 121.2 . .
C33C C34C H34C 121.2 . .
C34C C35C C36C 121.2(2) . .
C34C C35C C38C 120.6(2) . .
C36C C35C C38C 118.2(2) . .
C35C C36C C31C 122.3(2) . .
C35C C36C H36C 118.8 . .
C31C C36C H36C 118.8 . .
F13' C37C F15C 131.3(7) . .
F13' C37C F13C 56.9(9) . .
F15C C37C F13C 108.7(8) . .
F13' C37C F14' 113.6(8) . .
F15C C37C F14' 35.0(5) . .
F13C C37C F14' 129.2(10) . .
F13' C37C F133 127.7(8) . .
F15C C37C F133 32.3(4) . .
F13C C37C F133 81.9(8) . .
F14' C37C F133 66.9(6) . .
F13' C37C F131 32.9(7) . .
F15C C37C F131 125.2(8) . .
F13C C37C F131 24.4(8) . .
F14' C37C F131 130.8(9) . .
F133 C37C F131 104.1(8) . .
F13' C37C F132 75.6(8) . .
F15C C37C F132 76.6(6) . .
F13C C37C F132 121.0(9) . .
F14' C37C F132 43.1(5) . .
F133 C37C F132 105.8(7) . .
F131 C37C F132 104.4(8) . .
F13' C37C F14C 48.8(7) . .
F15C C37C F14C 104.9(6) . .
F13C C37C F14C 102.9(8) . .
F14' C37C F14C 72.6(7) . .
F133 C37C F14C 129.8(6) . .
F131 C37C F14C 80.9(8) . .
F132 C37C F14C 29.7(5) . .
F13' C37C F15' 105.5(8) . .
F15C C37C F15' 68.9(5) . .
F13C C37C F15' 49.7(6) . .
F14' C37C F15' 102.7(7) . .
F133 C37C F15' 36.9(4) . .
F131 C37C F15' 74.0(7) . .
F132 C37C F15' 134.1(6) . .
F14C C37C F15' 141.5(6) . .
F13' C37C C33C 113.1(6) . .
F15C C37C C33C 114.6(4) . .
F13C C37C C33C 115.1(9) . .
F14' C37C C33C 113.7(5) . .
F133 C37C C33C 113.1(4) . .
F131 C37C C33C 114.0(8) . .
F132 C37C C33C 114.4(5) . .
F14C C37C C33C 109.6(5) . .
F15' C37C C33C 107.2(3) . .
F17C C38C F18C 104.9(2) . .
F17C C38C F16C 106.7(2) . .
F18C C38C F16C 105.4(2) . .
F17C C38C C35C 112.9(2) . .
F18C C38C C35C 113.2(2) . .
F16C C38C C35C 113.0(2) . .
C42C C41C C46C 115.5(2) . .
C42C C41C B1C 123.84(19) . .
C46C C41C B1C 120.1(2) . .
C41C C42C C43C 122.2(2) . .
C41C C42C H42C 118.9 . .
C43C C42C H42C 118.9 . .
C44C C43C C42C 120.9(2) . .
C44C C43C C47C 120.0(2) . .
C42C C43C C47C 119.0(2) . .
C45C C44C C43C 118.0(2) . .
C45C C44C H44C 121.0 . .
C43C C44C H44C 121.0 . .
C44C C45C C46C 120.8(2) . .
C44C C45C C48C 121.1(2) . .
C46C C45C C48C 118.1(2) . .
C45C C46C C41C 122.7(2) . .
C45C C46C H46C 118.7 . .
C41C C46C H46C 118.7 . .
F19C C47C F21C 106.9(2) . .
F19C C47C F20C 103.7(2) . .
F21C C47C F20C 105.7(2) . .
F19C C47C C43C 113.7(2) . .
F21C C47C C43C 114.0(2) . .
F20C C47C C43C 112.0(2) . .
F24C C48C F22C 107.3(2) . .
F24C C48C F23C 106.2(3) . .
F22C C48C F23C 104.7(2) . .
F24C C48C C45C 112.9(2) . .
F22C C48C C45C 113.5(2) . .
F23C C48C C45C 111.7(2) . .
C1D C1D Cl1D 78.6(9) 2_665 2_665
C1D C1D Cl1D 52.3(7) 2_665 .
Cl1D C1D Cl1D 130.9(5) 2_665 .
C1D C1D Cl2D 53.8(7) 2_665 2_665
Cl1D C1D Cl2D 26.1(3) 2_665 2_665
Cl1D C1D Cl2D 105.6(4) . 2_665
C1D C1D H1D1 115.5 2_665 .
Cl1D C1D H1D1 115.5 2_665 .
Cl1D C1D H1D1 89.1 . .
Cl2D C1D H1D1 115.6 2_665 .
C1D C1D H1D2 115.5 2_665 .
Cl1D C1D H1D2 115.5 2_665 .
Cl1D C1D H1D2 89.1 . .
Cl2D C1D H1D2 129.6 2_665 .
H1D1 C1D H1D2 112.5 . .
Cl2D Cl1D C1D 103.2(7) . 2_665
Cl2D Cl1D C1D 56.2(6) . .
C1D Cl1D C1D 49.1(5) 2_665 .
Cl1D Cl2D C1D 50.8(6) . 2_665

loop_
_geom_bond_atom_site_label_1
_geom_bond_atom_site_label_2
_geom_bond_distance
_geom_bond_site_symmetry_2
Rh1 N3' 2.0809(18) .
Rh1 N2 2.1291(19) .
Rh1 C2B 2.132(2) .
Rh1 C5B 2.144(2) .
Rh1 C1B 2.154(2) .
Rh1 C4B 2.159(2) .
Rh1 C3B 2.159(2) .
Rh1 Cl1A 2.4031(6) .
N1 C5 1.346(3) .
N1 N2 1.358(3) .
N1 C1A 1.453(3) .
N2 C3 1.334(3) .
C3 C4 1.387(4) .
C3 H3 0.9500 .
C4 C5 1.368(4) .
C4 H4 0.9500 .
C5 H5 0.9500 .
C1A C4' 1.504(3) .
C1A H1A1 0.9900 .
C1A H2A1 0.9900 .
N1' N2' 1.333(3) .
N1' C5' 1.346(3) .
N1' C6' 1.473(3) .
N2' N3' 1.313(3) .
N3' C4' 1.360(3) .
C4' C5' 1.362(3) .
C5' H5' 0.9500 .
C6' C7' 1.505(3) .
C6' H16' 0.9900 .
C6' H26' 0.9900 .
C7' C8' 1.375(3) .
C7' C12' 1.388(4) .
C8' C9' 1.391(4) .
C8' H8' 0.9500 .
C9' C10' 1.361(4) .
C9' H9' 0.9500 .
C10' C11' 1.383(4) .
C10' H10' 0.9500 .
C11' C12' 1.382(4) .
C11' H11' 0.9500 .
C12' H12' 0.9500 .
C1B C2B 1.424(3) .
C1B C5B 1.431(3) .
C1B C6B 1.491(3) .
C2B C3B 1.442(4) .
C2B C7B 1.501(4) .
C3B C4B 1.412(4) .
C3B C8B 1.494(4) .
C4B C5B 1.445(4) .
C4B C9B 1.494(4) .
C5B C10B 1.494(4) .
C6B H6B1 0.9800 .
C6B H6B2 0.9800 .
C6B H6B3 0.9800 .
C7B H7B1 0.9800 .
C7B H7B2 0.9800 .
C7B H7B3 0.9800 .
C8B H8B1 0.9800 .
C8B H8B2 0.9800 .
C8B H8B3 0.9800 .
C9B H9B1 0.9800 .
C9B H9B2 0.9800 .
C9B H9B3 0.9800 .
C10B H10B 0.9800 .
C10B H10C 0.9800 .
C10B H10D 0.9800 .
B1C C41C 1.636(3) .
B1C C11C 1.638(3) .
B1C C31C 1.639(3) .
B1C C21C 1.641(3) .
C11C C16C 1.397(3) .
C11C C12C 1.401(3) .
C12C C13C 1.389(3) .
C12C H12C 0.9500 .
C13C C14C 1.383(4) .
C13C C17C 1.490(4) .
C14C C15C 1.385(4) .
C14C H14C 0.9500 .
C15C C16C 1.391(3) .
C15C C18C 1.494(4) .
C16C H16C 0.9500 .
C17C F3C 1.319(3) .
C17C F2C 1.324(3) .
C17C F1C 1.340(3) .
C18C F6C 1.318(3) .
C18C F4C 1.321(3) .
C18C F5C 1.340(3) .
C21C C26C 1.394(3) .
C21C C22C 1.399(3) .
C22C C23C 1.387(3) .
C22C H22C 0.9500 .
C23C C24C 1.385(3) .
C23C C27C 1.500(3) .
C24C C25C 1.386(3) .
C24C H24C 0.9500 .
C25C C26C 1.391(3) .
C25C C28C 1.491(3) .
C26C H26C 0.9500 .
C27C F9C 1.327(3) .
C27C F7C 1.336(3) .
C27C F8C 1.339(3) .
C28C F10C 1.332(3) .
C28C F12C 1.341(3) .
C28C F11C 1.342(3) .
C31C C32C 1.397(3) .
C31C C36C 1.398(3) .
C32C C33C 1.387(3) .
C32C H32C 0.9500 .
C33C C34C 1.392(3) .
C33C C37C 1.489(4) .
C34C C35C 1.383(3) .
C34C H34C 0.9500 .
C35C C36C 1.384(3) .
C35C C38C 1.491(3) .
C36C H36C 0.9500 .
C37C F13' 1.282(10) .
C37C F15C 1.310(7) .
C37C F13C 1.312(12) .
C37C F14' 1.317(9) .
C37C F133 1.325(8) .
C37C F131 1.342(13) .
C37C F132 1.343(9) .
C37C F14C 1.395(10) .
C37C F15' 1.418(7) .
C38C F17C 1.321(3) .
C38C F18C 1.327(3) .
C38C F16C 1.329(3) .
C41C C42C 1.394(3) .
C41C C46C 1.404(3) .
C42C C43C 1.396(3) .
C42C H42C 0.9500 .
C43C C44C 1.387(3) .
C43C C47C 1.491(4) .
C44C C45C 1.383(3) .
C44C H44C 0.9500 .
C45C C46C 1.386(3) .
C45C C48C 1.499(3) .
C46C H46C 0.9500 .
C47C F19C 1.321(3) .
C47C F21C 1.327(3) .
C47C F20C 1.337(3) .
C48C F24C 1.317(3) .
C48C F22C 1.322(3) .
C48C F23C 1.331(3) .
C1D C1D 1.365(13) 2_665
C1D Cl1D 1.430(11) 2_665
C1D Cl1D 1.771(11) .
C1D Cl2D 1.798(11) 2_665
C1D H1D1 0.9900 .
C1D H1D2 0.9900 .
Cl1D Cl2D 0.811(5) .
Cl1D C1D 1.430(11) 2_665
Cl2D C1D 1.798(11) 2_665

loop_
_geom_torsion_atom_site_label_1
_geom_torsion_atom_site_label_2
_geom_torsion_atom_site_label_3
_geom_torsion_atom_site_label_4
_geom_torsion
_geom_torsion_site_symmetry_1
_geom_torsion_site_symmetry_4
C5 N1 N2 C3 0.5(3) . .
C1A N1 N2 C3 178.0(2) . .
C5 N1 N2 Rh1 174.36(16) . .
C1A N1 N2 Rh1 -8.2(3) . .
N3' Rh1 N2 C3 145.1(2) . .
C2B Rh1 N2 C3 -48.4(4) . .
C5B Rh1 N2 C3 -106.0(2) . .
C1B Rh1 N2 C3 -125.5(2) . .
C4B Rh1 N2 C3 -66.8(2) . .
C3B Rh1 N2 C3 -36.1(2) . .
Cl1A Rh1 N2 C3 55.9(2) . .
N3' Rh1 N2 N1 -27.27(18) . .
C2B Rh1 N2 N1 139.3(3) . .
C5B Rh1 N2 N1 81.60(19) . .
C1B Rh1 N2 N1 62.1(2) . .
C4B Rh1 N2 N1 120.86(18) . .
C3B Rh1 N2 N1 151.55(17) . .
Cl1A Rh1 N2 N1 -116.49(17) . .
N1 N2 C3 C4 -0.7(3) . .
Rh1 N2 C3 C4 -174.28(17) . .
N2 C3 C4 C5 0.6(3) . .
N2 N1 C5 C4 -0.2(3) . .
C1A N1 C5 C4 -177.4(2) . .
C3 C4 C5 N1 -0.3(3) . .
C5 N1 C1A C4' -128.7(2) . .
N2 N1 C1A C4' 54.4(3) . .
C5' N1' N2' N3' 0.1(3) . .
C6' N1' N2' N3' 174.24(19) . .
N1' N2' N3' C4' -0.3(2) . .
N1' N2' N3' Rh1 177.97(14) . .
N2 Rh1 N3' N2' -149.78(17) . .
C2B Rh1 N3' N2' 34.87(19) . .
C5B Rh1 N3' N2' 106.19(17) . .
C1B Rh1 N3' N2' 69.56(18) . .
C4B Rh1 N3' N2' 116.0(2) . .
C3B Rh1 N3' N2' 32.4(3) . .
Cl1A Rh1 N3' N2' -61.97(16) . .
N2 Rh1 N3' C4' 28.21(19) . .
C2B Rh1 N3' C4' -147.14(18) . .
C5B Rh1 N3' C4' -75.8(2) . .
C1B Rh1 N3' C4' -112.45(19) . .
C4B Rh1 N3' C4' -66.0(3) . .
C3B Rh1 N3' C4' -149.6(2) . .
Cl1A Rh1 N3' C4' 116.02(18) . .
N2' N3' C4' C5' 0.4(3) . .
Rh1 N3' C4' C5' -177.82(16) . .
N2' N3' C4' C1A -176.6(2) . .
Rh1 N3' C4' C1A 5.2(3) . .
N1 C1A C4' N3' -53.2(3) . .
N1 C1A C4' C5' 130.7(3) . .
N2' N1' C5' C4' 0.1(3) . .
C6' N1' C5' C4' -173.3(2) . .
N3' C4' C5' N1' -0.3(3) . .
C1A C4' C5' N1' 176.2(2) . .
N2' N1' C6' C7' -86.6(3) . .
C5' N1' C6' C7' 86.4(3) . .
N1' C6' C7' C8' 99.4(3) . .
N1' C6' C7' C12' -78.6(3) . .
C12' C7' C8' C9' -2.0(4) . .
C6' C7' C8' C9' -180.0(2) . .
C7' C8' C9' C10' 0.2(4) . .
C8' C9' C10' C11' 1.9(4) . .
C9' C10' C11' C12' -2.1(4) . .
C10' C11' C12' C7' 0.3(4) . .
C8' C7' C12' C11' 1.7(4) . .
C6' C7' C12' C11' 179.8(2) . .
N3' Rh1 C1B C2B -123.93(14) . .
N2 Rh1 C1B C2B 150.36(14) . .
C5B Rh1 C1B C2B 119.5(2) . .
C4B Rh1 C1B C2B 80.92(15) . .
C3B Rh1 C1B C2B 38.59(14) . .
Cl1A Rh1 C1B C2B -31.53(17) . .
N3' Rh1 C1B C5B 116.57(14) . .
N2 Rh1 C1B C5B 30.86(19) . .
C2B Rh1 C1B C5B -119.5(2) . .
C4B Rh1 C1B C5B -38.58(14) . .
C3B Rh1 C1B C5B -80.90(15) . .
Cl1A Rh1 C1B C5B -151.03(11) . .
N3' Rh1 C1B C6B -3.6(2) . .
N2 Rh1 C1B C6B -89.3(3) . .
C2B Rh1 C1B C6B 120.4(3) . .
C5B Rh1 C1B C6B -120.1(3) . .
C4B Rh1 C1B C6B -158.7(3) . .
C3B Rh1 C1B C6B 159.0(3) . .
Cl1A Rh1 C1B C6B 88.8(2) . .
C5B C1B C2B C3B -2.9(3) . .
C6B C1B C2B C3B 177.6(2) . .
Rh1 C1B C2B C3B -62.59(15) . .
C5B C1B C2B C7B -178.8(2) . .
C6B C1B C2B C7B 1.8(4) . .
Rh1 C1B C2B C7B 121.5(2) . .
C5B C1B C2B Rh1 59.68(16) . .
C6B C1B C2B Rh1 -119.8(2) . .
N3' Rh1 C2B C1B 64.91(15) . .
N2 Rh1 C2B C1B -100.4(3) . .
C5B Rh1 C2B C1B -36.88(14) . .
C4B Rh1 C2B C1B -80.22(15) . .
C3B Rh1 C2B C1B -116.8(2) . .
Cl1A Rh1 C2B C1B 156.77(13) . .
N3' Rh1 C2B C3B -178.26(13) . .
N2 Rh1 C2B C3B 16.4(3) . .
C5B Rh1 C2B C3B 79.96(15) . .
C1B Rh1 C2B C3B 116.8(2) . .
C4B Rh1 C2B C3B 36.61(14) . .
Cl1A Rh1 C2B C3B -86.40(13) . .
N3' Rh1 C2B C7B -56.6(3) . .
N2 Rh1 C2B C7B 138.1(3) . .
C5B Rh1 C2B C7B -158.4(3) . .
C1B Rh1 C2B C7B -121.5(3) . .
C4B Rh1 C2B C7B 158.3(3) . .
C3B Rh1 C2B C7B 121.7(3) . .
Cl1A Rh1 C2B C7B 35.3(2) . .
C1B C2B C3B C4B 2.1(3) . .
C7B C2B C3B C4B 177.9(2) . .
Rh1 C2B C3B C4B -60.55(16) . .
C1B C2B C3B C8B -176.4(2) . .
C7B C2B C3B C8B -0.5(4) . .
Rh1 C2B C3B C8B 121.0(2) . .
C1B C2B C3B Rh1 62.63(15) . .
C7B C2B C3B Rh1 -121.5(2) . .
N3' Rh1 C3B C4B 122.4(2) . .
N2 Rh1 C3B C4B -55.02(16) . .
C2B Rh1 C3B C4B 118.8(2) . .
C5B Rh1 C3B C4B 37.61(14) . .
C1B Rh1 C3B C4B 80.71(15) . .
Cl1A Rh1 C3B C4B -144.15(13) . .
N3' Rh1 C3B C2B 3.5(3) . .
N2 Rh1 C3B C2B -173.87(13) . .
C5B Rh1 C3B C2B -81.23(15) . .
C1B Rh1 C3B C2B -38.13(14) . .
C4B Rh1 C3B C2B -118.8(2) . .
Cl1A Rh1 C3B C2B 97.00(13) . .
N3' Rh1 C3B C8B -115.8(3) . .
N2 Rh1 C3B C8B 66.8(3) . .
C2B Rh1 C3B C8B -119.3(3) . .
C5B Rh1 C3B C8B 159.4(3) . .
C1B Rh1 C3B C8B -157.5(3) . .
C4B Rh1 C3B C8B 121.8(3) . .
Cl1A Rh1 C3B C8B -22.3(3) . .
C2B C3B C4B C5B -0.5(3) . .
C8B C3B C4B C5B 178.0(2) . .
Rh1 C3B C4B C5B -60.02(16) . .
C2B C3B C4B C9B 179.3(2) . .
C8B C3B C4B C9B -2.3(4) . .
Rh1 C3B C4B C9B 119.8(2) . .
C2B C3B C4B Rh1 59.57(16) . .
C8B C3B C4B Rh1 -122.0(2) . .
N3' Rh1 C4B C3B -133.59(17) . .
N2 Rh1 C4B C3B 135.99(14) . .
C2B Rh1 C4B C3B -37.66(14) . .
C5B Rh1 C4B C3B -118.9(2) . .
C1B Rh1 C4B C3B -80.64(15) . .
Cl1A Rh1 C4B C3B 44.01(16) . .
N3' Rh1 C4B C5B -14.7(2) . .
N2 Rh1 C4B C5B -105.12(14) . .
C2B Rh1 C4B C5B 81.23(15) . .
C1B Rh1 C4B C5B 38.25(14) . .
C3B Rh1 C4B C5B 118.9(2) . .
Cl1A Rh1 C4B C5B 162.90(11) . .
N3' Rh1 C4B C9B 105.2(3) . .
N2 Rh1 C4B C9B 14.8(3) . .
C2B Rh1 C4B C9B -158.8(3) . .
C5B Rh1 C4B C9B 119.9(3) . .
C1B Rh1 C4B C9B 158.2(3) . .
C3B Rh1 C4B C9B -121.2(3) . .
Cl1A Rh1 C4B C9B -77.2(3) . .
C2B C1B C5B C4B 2.6(3) . .
C6B C1B C5B C4B -177.9(2) . .
Rh1 C1B C5B C4B 62.05(15) . .
C2B C1B C5B C10B 176.0(2) . .
C6B C1B C5B C10B -4.5(4) . .
Rh1 C1B C5B C10B -124.6(2) . .
C2B C1B C5B Rh1 -59.43(16) . .
C6B C1B C5B Rh1 120.0(2) . .
C3B C4B C5B C1B -1.3(3) . .
C9B C4B C5B C1B 178.9(2) . .
Rh1 C4B C5B C1B -62.05(15) . .
C3B C4B C5B C10B -174.7(2) . .
C9B C4B C5B C10B 5.5(4) . .
Rh1 C4B C5B C10B 124.6(2) . .
C3B C4B C5B Rh1 60.73(16) . .
C9B C4B C5B Rh1 -119.1(2) . .
N3' Rh1 C5B C1B -71.37(14) . .
N2 Rh1 C5B C1B -160.36(13) . .
C2B Rh1 C5B C1B 36.79(14) . .
C4B Rh1 C5B C1B 116.8(2) . .
C3B Rh1 C5B C1B 80.17(15) . .
Cl1A Rh1 C5B C1B 75.5(2) . .
N3' Rh1 C5B C4B 171.86(13) . .
N2 Rh1 C5B C4B 82.86(14) . .
C2B Rh1 C5B C4B -79.99(15) . .
C1B Rh1 C5B C4B -116.8(2) . .
C3B Rh1 C5B C4B -36.60(14) . .
Cl1A Rh1 C5B C4B -41.3(3) . .
N3' Rh1 C5B C10B 49.9(3) . .
N2 Rh1 C5B C10B -39.1(3) . .
C2B Rh1 C5B C10B 158.1(3) . .
C1B Rh1 C5B C10B 121.3(3) . .
C4B Rh1 C5B C10B -121.9(3) . .
C3B Rh1 C5B C10B -158.5(3) . .
Cl1A Rh1 C5B C10B -163.24(19) . .
C41C B1C C11C C16C 149.7(2) . .
C31C B1C C11C C16C 30.7(3) . .
C21C B1C C11C C16C -89.8(2) . .
C41C B1C C11C C12C -40.4(3) . .
C31C B1C C11C C12C -159.4(2) . .
C21C B1C C11C C12C 80.1(2) . .
C16C C11C C12C C13C -0.1(3) . .
B1C C11C C12C C13C -170.8(2) . .
C11C C12C C13C C14C -1.2(4) . .
C11C C12C C13C C17C 175.0(2) . .
C12C C13C C14C C15C 1.1(4) . .
C17C C13C C14C C15C -175.1(2) . .
C13C C14C C15C C16C 0.4(4) . .
C13C C14C C15C C18C -179.6(2) . .
C14C C15C C16C C11C -1.8(4) . .
C18C C15C C16C C11C 178.2(2) . .
C12C C11C C16C C15C 1.6(3) . .
B1C C11C C16C C15C 172.1(2) . .
C14C C13C C17C F3C 94.9(3) . .
C12C C13C C17C F3C -81.4(3) . .
C14C C13C C17C F2C -27.8(4) . .
C12C C13C C17C F2C 155.9(2) . .
C14C C13C C17C F1C -146.8(2) . .
C12C C13C C17C F1C 36.9(3) . .
C14C C15C C18C F6C -166.0(2) . .
C16C C15C C18C F6C 14.0(4) . .
C14C C15C C18C F4C 69.3(3) . .
C16C C15C C18C F4C -110.7(3) . .
C14C C15C C18C F5C -48.1(3) . .
C16C C15C C18C F5C 131.9(2) . .
C41C B1C C21C C26C -149.1(2) . .
C11C B1C C21C C26C 88.7(2) . .
C31C B1C C21C C26C -34.6(3) . .
C41C B1C C21C C22C 35.3(3) . .
C11C B1C C21C C22C -87.0(2) . .
C31C B1C C21C C22C 149.8(2) . .
C26C C21C C22C C23C 1.1(3) . .
B1C C21C C22C C23C 176.9(2) . .
C21C C22C C23C C24C 0.2(3) . .
C21C C22C C23C C27C 179.2(2) . .
C22C C23C C24C C25C -1.1(3) . .
C27C C23C C24C C25C 179.9(2) . .
C23C C24C C25C C26C 0.8(3) . .
C23C C24C C25C C28C 177.9(2) . .
C24C C25C C26C C21C 0.6(3) . .
C28C C25C C26C C21C -176.6(2) . .
C22C C21C C26C C25C -1.5(3) . .
B1C C21C C26C C25C -177.4(2) . .
C24C C23C C27C F9C -3.6(3) . .
C22C C23C C27C F9C 177.3(2) . .
C24C C23C C27C F7C 117.7(3) . .
C22C C23C C27C F7C -61.3(3) . .
C24C C23C C27C F8C -124.4(2) . .
C22C C23C C27C F8C 56.5(3) . .
C24C C25C C28C F10C 9.9(3) . .
C26C C25C C28C F10C -172.9(2) . .
C24C C25C C28C F12C -111.6(2) . .
C26C C25C C28C F12C 65.6(3) . .
C24C C25C C28C F11C 130.8(2) . .
C26C C25C C28C F11C -52.0(3) . .
C41C B1C C31C C32C -95.2(2) . .
C11C B1C C31C C32C 29.3(3) . .
C21C B1C C31C C32C 145.6(2) . .
C41C B1C C31C C36C 77.3(2) . .
C11C B1C C31C C36C -158.2(2) . .
C21C B1C C31C C36C -41.9(3) . .
C36C C31C C32C C33C 2.6(3) . .
B1C C31C C32C C33C 175.4(2) . .
C31C C32C C33C C34C -2.9(4) . .
C31C C32C C33C C37C 176.8(2) . .
C32C C33C C34C C35C 0.7(4) . .
C37C C33C C34C C35C -179.0(2) . .
C33C C34C C35C C36C 1.6(4) . .
C33C C34C C35C C38C -178.7(2) . .
C34C C35C C36C C31C -1.9(4) . .
C38C C35C C36C C31C 178.4(2) . .
C32C C31C C36C C35C -0.3(3) . .
B1C C31C C36C C35C -173.4(2) . .
C32C C33C C37C F13' 38.9(11) . .
C34C C33C C37C F13' -141.4(11) . .
C32C C33C C37C F15C -151.1(7) . .
C34C C33C C37C F15C 28.6(8) . .
C32C C33C C37C F13C -24.0(9) . .
C34C C33C C37C F13C 155.7(9) . .
C32C C33C C37C F14' 170.4(9) . .
C34C C33C C37C F14' -9.9(10) . .
C32C C33C C37C F133 -115.8(7) . .
C34C C33C C37C F133 63.9(8) . .
C32C C33C C37C F131 2.8(8) . .
C34C C33C C37C F131 -177.5(8) . .
C32C C33C C37C F132 123.0(9) . .
C34C C33C C37C F132 -57.3(9) . .
C32C C33C C37C F14C 91.3(8) . .
C34C C33C C37C F14C -89.0(8) . .
C32C C33C C37C F15' -76.9(7) . .
C34C C33C C37C F15' 102.8(7) . .
C34C C35C C38C F17C -107.1(3) . .
C36C C35C C38C F17C 72.6(3) . .
C34C C35C C38C F18C 133.9(2) . .
C36C C35C C38C F18C -46.4(3) . .
C34C C35C C38C F16C 14.1(4) . .
C36C C35C C38C F16C -166.1(2) . .
C11C B1C C41C C42C -33.9(3) . .
C31C B1C C41C C42C 91.3(2) . .
C21C B1C C41C C42C -149.9(2) . .
C11C B1C C41C C46C 155.1(2) . .
C31C B1C C41C C46C -79.7(2) . .
C21C B1C C41C C46C 39.1(3) . .
C46C C41C C42C C43C -0.2(3) . .
B1C C41C C42C C43C -171.5(2) . .
C41C C42C C43C C44C 0.6(3) . .
C41C C42C C43C C47C -176.1(2) . .
C42C C43C C44C C45C -0.1(3) . .
C47C C43C C44C C45C 176.5(2) . .
C43C C44C C45C C46C -0.8(3) . .
C43C C44C C45C C48C -179.5(2) . .
C44C C45C C46C C41C 1.3(3) . .
C48C C45C C46C C41C -180.0(2) . .
C42C C41C C46C C45C -0.8(3) . .
B1C C41C C46C C45C 170.9(2) . .
C44C C43C C47C F19C 142.6(3) . .
C42C C43C C47C F19C -40.7(3) . .
C44C C43C C47C F21C 19.8(4) . .
C42C C43C C47C F21C -163.6(2) . .
C44C C43C C47C F20C -100.2(3) . .
C42C C43C C47C F20C 76.5(3) . .
C44C C45C C48C F24C -138.4(3) . .
C46C C45C C48C F24C 42.9(3) . .
C44C C45C C48C F22C -16.0(3) . .
C46C C45C C48C F22C 165.2(2) . .
C44C C45C C48C F23C 102.0(3) . .
C46C C45C C48C F23C -76.7(3) . .
C1D C1D Cl1D Cl2D -160.8(11) 2_665 .
Cl1D C1D Cl1D Cl2D -160.8(11) 2_665 .
Cl2D C1D Cl1D Cl2D -168.1(7) 2_665 .
Cl1D C1D Cl1D C1D 0.0 2_665 2_665
Cl2D C1D Cl1D C1D -7.4(4) 2_665 2_665
C1D Cl1D Cl2D C1D 14.8(8) . 2_665
